data_7103180
loop_
_publ_author_name
'Geier, Stephen J'
'Stephan, Douglas W'

_publ_section_title
;
 Activation of P5R5 (R = Ph, Et) by a Rh-beta-diketiminate complex.
;
_journal_issue 24
_journal_name_full 'Chemical communications (Cambridge, England)'
_journal_page_first 2779
_journal_page_last 2781
_journal_paper_doi 10.1039/b803277g
_journal_year 2008
_chemical_formula_sum 'C39 H66 N2 P5 Rh'
_chemical_formula_weight 820.70
_space_group_IT_number 14
_symmetry_cell_setting monoclinic
_symmetry_space_group_name_Hall '-P 2yn'
_symmetry_space_group_name_H-M 'P 1 21/n 1'
_atom_sites_solution_hydrogens geom
_atom_sites_solution_primary direct
_atom_sites_solution_secondary difmap
_audit_creation_method SHELXL-97
_cell_angle_alpha 90.00
_cell_angle_beta 103.2450(10)
_cell_angle_gamma 90.00
_cell_formula_units_Z 4
_cell_length_a 12.7417(15)
_cell_length_b 17.733(2)
_cell_length_c 19.684(2)
_cell_measurement_temperature 173(2)
_cell_measurement_theta_max 25.0
_cell_measurement_theta_min 2.0
_cell_volume 4329.3(9)
_computing_structure_refinement 'SHELXL-97 (Sheldrick, 1997)'
_computing_structure_solution 'SHELXS-97 (Sheldrick, 1990)'
_diffrn_ambient_temperature 173(2)
_diffrn_measured_fraction_theta_full 1.000
_diffrn_measured_fraction_theta_max 1.000
_diffrn_radiation_monochromator graphite
_diffrn_radiation_source 'fine-focus sealed tube'
_diffrn_radiation_type MoK\a
_diffrn_radiation_wavelength 0.71073
_diffrn_reflns_av_R_equivalents 0.0351
_diffrn_reflns_av_sigmaI/netI 0.0257
_diffrn_reflns_limit_h_max 15
_diffrn_reflns_limit_h_min -15
_diffrn_reflns_limit_k_max 21
_diffrn_reflns_limit_k_min -21
_diffrn_reflns_limit_l_max 23
_diffrn_reflns_limit_l_min -23
_diffrn_reflns_number 40358
_diffrn_reflns_theta_full 25.00
_diffrn_reflns_theta_max 25.00
_diffrn_reflns_theta_min 1.74
_exptl_absorpt_coefficient_mu 0.607
_exptl_absorpt_correction_T_max 1.00000
_exptl_absorpt_correction_T_min 0.184656
_exptl_absorpt_correction_type empirical
_exptl_crystal_density_diffrn 1.259
_exptl_crystal_density_method 'not measured'
_exptl_crystal_F_000 1736
_exptl_crystal_size_max 0.23
_exptl_crystal_size_mid 0.21
_exptl_crystal_size_min 0.18
_refine_diff_density_max 1.273
_refine_diff_density_min -0.261
_refine_diff_density_rms 0.136
_refine_ls_extinction_method none
_refine_ls_goodness_of_fit_ref 1.020
_refine_ls_hydrogen_treatment constr
_refine_ls_matrix_type full
_refine_ls_number_parameters 424
_refine_ls_number_reflns 7614
_refine_ls_number_restraints 0
_refine_ls_restrained_S_all 1.020
_refine_ls_R_factor_all 0.0661
_refine_ls_R_factor_gt 0.0579
_refine_ls_shift/su_max 0.001
_refine_ls_shift/su_mean 0.000
_refine_ls_structure_factor_coef Fsqd
_refine_ls_weighting_details 'calc w=1/[\s^2^(Fo^2^)+(0.1092P)^2^+2.4563P] where P=(Fo^2^+2Fc^2^)/3'
_refine_ls_weighting_scheme calc
_refine_ls_wR_factor_gt 0.1480
_refine_ls_wR_factor_ref 0.1564
_reflns_number_gt 6478
_reflns_number_total 7614
_reflns_threshold_expression >2sigma(I)
_cod_data_source_file b803277g.txt
_cod_data_source_block (NacNac)Rh(P5Et5)
_cod_original_sg_symbol_H-M P2(1)/n
_cod_database_code 7103180

loop_
_symmetry_equiv_pos_as_xyz
'x, y, z'
'-x+1/2, y+1/2, -z+1/2'
'-x, -y, -z'
'x-1/2, -y-1/2, z-1/2'

loop_
_atom_site_label
_atom_site_type_symbol
_atom_site_fract_x
_atom_site_fract_y
_atom_site_fract_z
_atom_site_U_iso_or_equiv
_atom_site_adp_type
_atom_site_occupancy
_atom_site_symmetry_multiplicity
_atom_site_calc_flag
_atom_site_refinement_flags
_atom_site_disorder_assembly
_atom_site_disorder_group
Rh1 Rh 0.95558(2) 0.172531(16) 0.232592(15) 0.03990(13) Uani 1 1 d . . .
P1 P 1.06819(9) 0.23535(6) 0.32284(6) 0.0482(3) Uani 1 1 d . . .
P2 P 1.21916(9) 0.22021(6) 0.28594(6) 0.0501(3) Uani 1 1 d . . .
P3 P 1.11988(8) 0.13848(6) 0.21615(6) 0.0449(3) Uani 1 1 d . . .
P4 P 1.14583(9) 0.02976(6) 0.26971(6) 0.0455(3) Uani 1 1 d . . .
P5 P 0.98751(9) 0.05905(6) 0.29229(6) 0.0489(3) Uani 1 1 d . . .
N1 N 0.8159(3) 0.20085(19) 0.27036(17) 0.0424(7) Uani 1 1 d . . .
N2 N 0.8920(3) 0.23869(18) 0.14070(17) 0.0431(7) Uani 1 1 d . . .
C1 C 0.7888(3) 0.1549(2) 0.3240(2) 0.0469(9) Uani 1 1 d . . .
C2 C 0.7349(3) 0.0868(2) 0.3044(2) 0.0512(10) Uani 1 1 d . . .
C3 C 0.7079(4) 0.0411(3) 0.3557(3) 0.0620(12) Uani 1 1 d . . .
H3A H 0.6732 -0.0059 0.3429 0.074 Uiso 1 1 calc R . .
C4 C 0.7308(4) 0.0633(3) 0.4241(3) 0.0651(13) Uani 1 1 d . . .
H4A H 0.7112 0.0320 0.4583 0.078 Uiso 1 1 calc R . .
C5 C 0.7820(4) 0.1307(3) 0.4435(2) 0.0575(11) Uani 1 1 d . . .
H5A H 0.7966 0.1454 0.4911 0.069 Uiso 1 1 calc R . .
C6 C 0.8132(3) 0.1781(2) 0.3952(2) 0.0504(10) Uani 1 1 d . . .
C7 C 0.6983(4) 0.0638(3) 0.2281(2) 0.0534(10) Uani 1 1 d . . .
H7A H 0.7426 0.0930 0.2013 0.064 Uiso 1 1 calc R . .
C8 C 0.5806(4) 0.0859(4) 0.1997(3) 0.0774(15) Uani 1 1 d . . .
H8A H 0.5712 0.1396 0.2085 0.116 Uiso 1 1 calc R . .
H8B H 0.5345 0.0559 0.2230 0.116 Uiso 1 1 calc R . .
H8C H 0.5605 0.0762 0.1493 0.116 Uiso 1 1 calc R . .
C9 C 0.7143(5) -0.0205(3) 0.2147(3) 0.0698(13) Uani 1 1 d . . .
H9A H 0.7900 -0.0341 0.2332 0.105 Uiso 1 1 calc R . .
H9B H 0.6947 -0.0304 0.1644 0.105 Uiso 1 1 calc R . .
H9C H 0.6684 -0.0506 0.2380 0.105 Uiso 1 1 calc R . .
C10 C 0.8714(4) 0.2509(3) 0.4212(2) 0.0563(11) Uani 1 1 d . . .
H10A H 0.8946 0.2751 0.3811 0.068 Uiso 1 1 calc R . .
C11 C 0.7990(5) 0.3070(3) 0.4483(3) 0.0746(15) Uani 1 1 d . . .
H11A H 0.7338 0.3165 0.4118 0.112 Uiso 1 1 calc R . .
H11B H 0.8381 0.3544 0.4609 0.112 Uiso 1 1 calc R . .
H11C H 0.7787 0.2859 0.4895 0.112 Uiso 1 1 calc R . .
C12 C 0.9717(4) 0.2373(3) 0.4789(3) 0.0704(14) Uani 1 1 d . . .
H12A H 1.0192 0.2016 0.4625 0.106 Uiso 1 1 calc R . .
H12B H 0.9507 0.2165 0.5199 0.106 Uiso 1 1 calc R . .
H12C H 1.0099 0.2851 0.4913 0.106 Uiso 1 1 calc R . .
C13 C 0.6518(4) 0.2742(3) 0.2749(3) 0.0591(11) Uani 1 1 d . . .
H13A H 0.6542 0.2433 0.3165 0.089 Uiso 1 1 calc R . .
H13B H 0.5845 0.2643 0.2404 0.089 Uiso 1 1 calc R . .
H13C H 0.6552 0.3277 0.2878 0.089 Uiso 1 1 calc R . .
C14 C 0.7472(3) 0.2546(2) 0.2437(2) 0.0467(9) Uani 1 1 d . . .
C15 C 0.7490(3) 0.2971(2) 0.1835(2) 0.0512(10) Uani 1 1 d . . .
H15A H 0.7043 0.3406 0.1766 0.061 Uiso 1 1 calc R . .
C16 C 0.8075(3) 0.2843(2) 0.1323(2) 0.0474(9) Uani 1 1 d . . .
C17 C 0.7636(4) 0.3250(3) 0.0640(3) 0.0577(11) Uani 1 1 d . . .
H17A H 0.8088 0.3135 0.0312 0.087 Uiso 1 1 calc R . .
H17B H 0.7642 0.3795 0.0724 0.087 Uiso 1 1 calc R . .
H17C H 0.6896 0.3083 0.0443 0.087 Uiso 1 1 calc R . .
C18 C 0.9346(3) 0.2257(2) 0.0800(2) 0.0456(9) Uani 1 1 d . . .
C19 C 0.9088(3) 0.1583(2) 0.0426(2) 0.0489(9) Uani 1 1 d . . .
C20 C 0.9488(4) 0.1466(3) -0.0167(2) 0.0581(11) Uani 1 1 d . . .
H20A H 0.9305 0.1016 -0.0430 0.070 Uiso 1 1 calc R . .
C21 C 1.0143(4) 0.1989(3) -0.0382(2) 0.0601(12) Uani 1 1 d . . .
H21A H 1.0418 0.1894 -0.0783 0.072 Uiso 1 1 calc R . .
C22 C 1.0397(3) 0.2647(3) -0.0015(2) 0.0529(10) Uani 1 1 d . . .
H22A H 1.0846 0.3007 -0.0168 0.063 Uiso 1 1 calc R . .
C23 C 1.0010(3) 0.2798(2) 0.0577(2) 0.0498(10) Uani 1 1 d . . .
C24 C 0.8383(4) 0.0991(3) 0.0662(2) 0.0538(10) Uani 1 1 d . . .
H24A H 0.8616 0.0957 0.1182 0.065 Uiso 1 1 calc R . .
C25 C 0.7184(4) 0.1219(3) 0.0483(3) 0.0650(12) Uani 1 1 d . . .
H25A H 0.7107 0.1722 0.0670 0.098 Uiso 1 1 calc R . .
H25B H 0.6769 0.0855 0.0690 0.098 Uiso 1 1 calc R . .
H25C H 0.6915 0.1224 -0.0025 0.098 Uiso 1 1 calc R . .
C26 C 0.8494(5) 0.0204(3) 0.0373(3) 0.0719(14) Uani 1 1 d . . .
H26A H 0.9255 0.0055 0.0486 0.108 Uiso 1 1 calc R . .
H26B H 0.8222 0.0208 -0.0135 0.108 Uiso 1 1 calc R . .
H26C H 0.8076 -0.0156 0.0582 0.108 Uiso 1 1 calc R . .
C27 C 1.0329(4) 0.3534(3) 0.0963(2) 0.0542(10) Uani 1 1 d . . .
H27A H 0.9921 0.3578 0.1339 0.065 Uiso 1 1 calc R . .
C28 C 1.1538(4) 0.3550(3) 0.1305(3) 0.0647(12) Uani 1 1 d . . .
H28A H 1.1723 0.3113 0.1615 0.097 Uiso 1 1 calc R . .
H28B H 1.1710 0.4015 0.1577 0.097 Uiso 1 1 calc R . .
H28C H 1.1951 0.3533 0.0943 0.097 Uiso 1 1 calc R . .
C29 C 1.0058(5) 0.4228(3) 0.0477(3) 0.0706(14) Uani 1 1 d . . .
H29A H 0.9287 0.4227 0.0254 0.106 Uiso 1 1 calc R . .
H29B H 1.0477 0.4207 0.0118 0.106 Uiso 1 1 calc R . .
H29C H 1.0237 0.4691 0.0752 0.106 Uiso 1 1 calc R . .
C30 C 1.0367(4) 0.3343(2) 0.2921(3) 0.0531(10) Uani 1 1 d . . .
H30A H 1.0493 0.3398 0.2445 0.064 Uiso 1 1 calc R . .
H30B H 0.9596 0.3448 0.2895 0.064 Uiso 1 1 calc R . .
C31 C 1.1044(5) 0.3910(3) 0.3396(3) 0.0851(18) Uani 1 1 d . . .
H31A H 1.0855 0.4420 0.3216 0.128 Uiso 1 1 calc R . .
H31B H 1.1809 0.3815 0.3416 0.128 Uiso 1 1 calc R . .
H31C H 1.0911 0.3865 0.3865 0.128 Uiso 1 1 calc R . .
C33 C 1.4078(4) 0.1364(3) 0.3395(3) 0.0659(13) Uani 1 1 d . . .
H33A H 1.4511 0.1087 0.3792 0.099 Uiso 1 1 calc R . .
H33B H 1.4500 0.1786 0.3276 0.099 Uiso 1 1 calc R . .
H33C H 1.3875 0.1026 0.2993 0.099 Uiso 1 1 calc R . .
C34 C 1.1683(3) 0.1319(3) 0.1356(2) 0.0509(10) Uani 1 1 d . . .
H34A H 1.1250 0.0935 0.1050 0.061 Uiso 1 1 calc R . .
H34B H 1.1558 0.1809 0.1110 0.061 Uiso 1 1 calc R . .
C35 C 1.2868(4) 0.1117(3) 0.1465(3) 0.0650(13) Uani 1 1 d . . .
H35A H 1.3063 0.1093 0.1012 0.097 Uiso 1 1 calc R . .
H35B H 1.2999 0.0625 0.1696 0.097 Uiso 1 1 calc R . .
H35C H 1.3307 0.1501 0.1756 0.097 Uiso 1 1 calc R . .
C36 C 1.0978(4) -0.0358(3) 0.1952(3) 0.0598(11) Uani 1 1 d . . .
H36A H 1.0287 -0.0174 0.1660 0.072 Uiso 1 1 calc R . .
H36B H 1.1512 -0.0380 0.1658 0.072 Uiso 1 1 calc R . .
C37 C 1.0827(4) -0.1129(3) 0.2231(3) 0.0705(14) Uani 1 1 d . . .
H37A H 1.0575 -0.1477 0.1841 0.106 Uiso 1 1 calc R . .
H37B H 1.0293 -0.1103 0.2518 0.106 Uiso 1 1 calc R . .
H37C H 1.1516 -0.1309 0.2516 0.106 Uiso 1 1 calc R . .
C38 C 1.0261(4) 0.0541(3) 0.3889(2) 0.0596(12) Uani 1 1 d . . .
H38A H 1.0929 0.0835 0.4063 0.071 Uiso 1 1 calc R . .
H38B H 0.9683 0.0765 0.4086 0.071 Uiso 1 1 calc R . .
C39 C 1.0442(6) -0.0269(4) 0.4126(3) 0.091(2) Uani 1 1 d . . .
H39A H 1.0647 -0.0287 0.4637 0.137 Uiso 1 1 calc R . .
H39B H 1.1020 -0.0488 0.3935 0.137 Uiso 1 1 calc R . .
H39C H 0.9776 -0.0557 0.3959 0.137 Uiso 1 1 calc R . .
C206 C 1.3064(4) 0.1666(3) 0.3587(3) 0.0561(11) Uani 1 1 d . . .
H20B H 1.3274 0.2000 0.3999 0.067 Uiso 1 1 calc R . .
H20C H 1.2648 0.1239 0.3715 0.067 Uiso 1 1 calc R . .

loop_
_atom_site_aniso_label
_atom_site_aniso_U_11
_atom_site_aniso_U_22
_atom_site_aniso_U_33
_atom_site_aniso_U_23
_atom_site_aniso_U_13
_atom_site_aniso_U_12
Rh1 0.0371(2) 0.0395(2) 0.0432(2) 0.00164(12) 0.00958(13) 0.00227(11)
P1 0.0465(6) 0.0481(6) 0.0504(6) -0.0012(5) 0.0117(5) 0.0015(5)
P2 0.0449(6) 0.0489(6) 0.0564(6) 0.0015(5) 0.0111(5) -0.0016(5)
P3 0.0420(5) 0.0467(6) 0.0465(6) 0.0020(4) 0.0109(4) 0.0022(4)
P4 0.0430(6) 0.0423(6) 0.0506(6) 0.0017(4) 0.0097(4) 0.0039(4)
P5 0.0468(6) 0.0467(6) 0.0548(6) 0.0054(5) 0.0150(5) 0.0033(5)
N1 0.0394(17) 0.0430(17) 0.0462(18) -0.0018(14) 0.0126(14) 0.0016(14)
N2 0.0427(17) 0.0431(18) 0.0431(17) 0.0044(14) 0.0088(14) 0.0026(14)
C1 0.041(2) 0.049(2) 0.053(2) 0.0003(18) 0.0151(18) 0.0069(17)
C2 0.046(2) 0.049(2) 0.063(3) 0.0021(19) 0.020(2) 0.0008(18)
C3 0.058(3) 0.054(3) 0.078(3) 0.004(2) 0.024(2) -0.002(2)
C4 0.063(3) 0.068(3) 0.071(3) 0.013(2) 0.031(3) -0.001(2)
C5 0.055(3) 0.070(3) 0.053(2) 0.005(2) 0.022(2) 0.008(2)
C6 0.042(2) 0.051(2) 0.061(3) 0.0026(19) 0.0160(19) 0.0045(17)
C7 0.047(2) 0.054(2) 0.059(3) -0.003(2) 0.013(2) -0.0059(19)
C8 0.063(3) 0.087(4) 0.077(3) -0.013(3) 0.005(3) 0.004(3)
C9 0.074(3) 0.055(3) 0.081(3) -0.008(2) 0.018(3) -0.008(2)
C10 0.052(2) 0.063(3) 0.056(3) -0.007(2) 0.017(2) -0.004(2)
C11 0.073(3) 0.067(3) 0.087(4) -0.019(3) 0.025(3) 0.002(3)
C12 0.061(3) 0.088(4) 0.060(3) -0.010(3) 0.011(2) -0.004(3)
C13 0.051(2) 0.062(3) 0.067(3) 0.003(2) 0.020(2) 0.014(2)
C14 0.040(2) 0.046(2) 0.055(2) -0.0053(18) 0.0145(18) -0.0004(17)
C15 0.046(2) 0.046(2) 0.061(3) 0.000(2) 0.0110(19) 0.0098(18)
C16 0.044(2) 0.045(2) 0.051(2) -0.0003(18) 0.0074(18) 0.0012(17)
C17 0.054(3) 0.057(3) 0.061(3) 0.012(2) 0.010(2) 0.014(2)
C18 0.041(2) 0.050(2) 0.044(2) 0.0029(17) 0.0054(16) 0.0083(17)
C19 0.046(2) 0.053(2) 0.044(2) -0.0004(18) 0.0038(18) 0.0053(18)
C20 0.053(3) 0.066(3) 0.053(2) -0.009(2) 0.007(2) 0.008(2)
C21 0.056(3) 0.078(3) 0.047(2) 0.002(2) 0.014(2) 0.009(2)
C22 0.047(2) 0.064(3) 0.047(2) 0.011(2) 0.0080(18) 0.006(2)
C23 0.048(2) 0.053(2) 0.048(2) 0.0077(18) 0.0079(18) 0.0057(19)
C24 0.057(3) 0.054(2) 0.048(2) -0.0054(19) 0.0064(19) -0.001(2)
C25 0.056(3) 0.067(3) 0.072(3) -0.011(2) 0.013(2) -0.007(2)
C26 0.076(3) 0.058(3) 0.082(4) -0.012(3) 0.018(3) 0.000(3)
C27 0.059(3) 0.050(2) 0.054(2) 0.0073(19) 0.015(2) -0.003(2)
C28 0.068(3) 0.063(3) 0.060(3) 0.008(2) 0.009(2) -0.006(2)
C29 0.077(3) 0.057(3) 0.075(3) 0.015(2) 0.013(3) 0.002(2)
C30 0.052(2) 0.049(2) 0.056(3) -0.0015(19) 0.009(2) 0.0061(19)
C31 0.094(4) 0.047(3) 0.101(4) -0.011(3) -0.005(3) -0.003(3)
C33 0.054(3) 0.076(3) 0.064(3) -0.002(2) 0.005(2) 0.011(2)
C34 0.047(2) 0.058(3) 0.050(2) 0.0048(19) 0.0151(18) 0.0063(19)
C35 0.056(3) 0.086(4) 0.057(3) 0.008(2) 0.022(2) 0.018(2)
C36 0.056(3) 0.061(3) 0.062(3) -0.011(2) 0.013(2) 0.002(2)
C37 0.071(3) 0.051(3) 0.084(4) -0.013(2) 0.007(3) -0.007(2)
C38 0.065(3) 0.069(3) 0.048(2) 0.013(2) 0.020(2) 0.019(2)
C39 0.117(5) 0.094(4) 0.071(4) 0.032(3) 0.040(4) 0.040(4)
C206 0.046(2) 0.058(3) 0.060(3) -0.002(2) 0.003(2) -0.0016(19)

loop_
_atom_type_symbol
_atom_type_description
_atom_type_scat_dispersion_real
_atom_type_scat_dispersion_imag
_atom_type_scat_source
C C 0.0033 0.0016 'International Tables Vol C Tables 4.2.6.8 and 6.1.1.4'
H H 0.0000 0.0000 'International Tables Vol C Tables 4.2.6.8 and 6.1.1.4'
N N 0.0061 0.0033 'International Tables Vol C Tables 4.2.6.8 and 6.1.1.4'
P P 0.1023 0.0942 'International Tables Vol C Tables 4.2.6.8 and 6.1.1.4'
Rh Rh -1.1178 0.9187 'International Tables Vol C Tables 4.2.6.8 and 6.1.1.4'

loop_
_geom_angle_atom_site_label_1
_geom_angle_atom_site_label_2
_geom_angle_atom_site_label_3
_geom_angle
_geom_angle_site_symmetry_1
_geom_angle_site_symmetry_3
_geom_angle_publ_flag
N1 Rh1 N2 88.93(13) . . ?
N1 Rh1 P3 168.16(9) . . ?
N2 Rh1 P3 101.93(9) . . ?
N1 Rh1 P1 92.26(9) . . ?
N2 Rh1 P1 115.67(10) . . ?
P3 Rh1 P1 78.85(4) . . ?
N1 Rh1 P5 95.22(9) . . ?
N2 Rh1 P5 152.56(10) . . ?
P3 Rh1 P5 77.36(4) . . ?
P1 Rh1 P5 91.31(4) . . ?
C30 P1 P2 98.35(16) . . ?
C30 P1 Rh1 98.93(15) . . ?
P2 P1 Rh1 97.05(5) . . ?
C206 P2 P3 107.61(15) . . ?
C206 P2 P1 102.68(16) . . ?
P3 P2 P1 82.30(6) . . ?
C34 P3 P4 108.54(15) . . ?
C34 P3 P2 108.94(16) . . ?
P4 P3 P2 106.23(6) . . ?
C34 P3 Rh1 130.09(14) . . ?
P4 P3 Rh1 102.02(5) . . ?
P2 P3 Rh1 98.83(5) . . ?
C36 P4 P3 100.62(17) . . ?
C36 P4 P5 98.85(16) . . ?
P3 P4 P5 81.17(5) . . ?
C38 P5 P4 98.88(16) . . ?
C38 P5 Rh1 122.39(17) . . ?
P4 P5 Rh1 99.39(5) . . ?
C14 N1 C1 116.9(3) . . ?
C14 N1 Rh1 124.1(3) . . ?
C1 N1 Rh1 118.8(2) . . ?
C16 N2 C18 116.3(3) . . ?
C16 N2 Rh1 125.1(3) . . ?
C18 N2 Rh1 118.0(2) . . ?
C2 C1 C6 120.2(4) . . ?
C2 C1 N1 118.3(4) . . ?
C6 C1 N1 121.5(4) . . ?
C3 C2 C1 119.3(4) . . ?
C3 C2 C7 119.1(4) . . ?
C1 C2 C7 121.5(4) . . ?
C4 C3 C2 120.8(5) . . ?
C3 C4 C5 120.3(5) . . ?
C4 C5 C6 121.9(5) . . ?
C5 C6 C1 117.6(4) . . ?
C5 C6 C10 118.4(4) . . ?
C1 C6 C10 123.9(4) . . ?
C2 C7 C8 110.2(4) . . ?
C2 C7 C9 114.0(4) . . ?
C8 C7 C9 110.1(4) . . ?
C6 C10 C12 112.3(4) . . ?
C6 C10 C11 112.5(4) . . ?
C12 C10 C11 108.3(4) . . ?
N1 C14 C15 125.7(4) . . ?
N1 C14 C13 121.5(4) . . ?
C15 C14 C13 112.7(4) . . ?
C16 C15 C14 129.2(4) . . ?
N2 C16 C15 124.0(4) . . ?
N2 C16 C17 121.7(4) . . ?
C15 C16 C17 114.3(4) . . ?
C19 C18 C23 120.1(4) . . ?
C19 C18 N2 118.9(4) . . ?
C23 C18 N2 121.0(4) . . ?
C20 C19 C18 118.6(4) . . ?
C20 C19 C24 120.6(4) . . ?
C18 C19 C24 120.8(4) . . ?
C21 C20 C19 121.4(5) . . ?
C22 C21 C20 119.9(4) . . ?
C21 C22 C23 121.2(4) . . ?
C22 C23 C18 118.8(4) . . ?
C22 C23 C27 118.6(4) . . ?
C18 C23 C27 122.6(4) . . ?
C19 C24 C26 113.9(4) . . ?
C19 C24 C25 111.9(4) . . ?
C26 C24 C25 109.1(4) . . ?
C23 C27 C28 111.3(4) . . ?
C23 C27 C29 112.1(4) . . ?
C28 C27 C29 108.4(4) . . ?
C31 C30 P1 112.1(3) . . ?
C35 C34 P3 114.5(3) . . ?
C37 C36 P4 109.0(3) . . ?
C39 C38 P5 110.3(4) . . ?
C33 C206 P2 112.3(4) . . ?

loop_
_geom_bond_atom_site_label_1
_geom_bond_atom_site_label_2
_geom_bond_distance
_geom_bond_site_symmetry_2
_geom_bond_publ_flag
Rh1 N1 2.140(3) . ?
Rh1 N2 2.152(3) . ?
Rh1 P3 2.2721(11) . ?
Rh1 P1 2.2993(12) . ?
Rh1 P5 2.3189(12) . ?
P1 C30 1.870(4) . ?
P1 P2 2.2226(16) . ?
P2 C206 1.859(5) . ?
P2 P3 2.1890(16) . ?
P3 C34 1.832(4) . ?
P3 P4 2.1858(15) . ?
P4 C36 1.862(5) . ?
P4 P5 2.2243(15) . ?
P5 C38 1.854(5) . ?
N1 C14 1.319(5) . ?
N1 C1 1.437(5) . ?
N2 C16 1.327(5) . ?
N2 C18 1.440(5) . ?
C1 C2 1.399(6) . ?
C1 C6 1.425(6) . ?
C2 C3 1.396(6) . ?
C2 C7 1.523(6) . ?
C3 C4 1.369(7) . ?
C4 C5 1.372(7) . ?
C5 C6 1.394(6) . ?
C6 C10 1.518(6) . ?
C7 C8 1.528(7) . ?
C7 C9 1.539(7) . ?
C10 C12 1.522(7) . ?
C10 C11 1.533(7) . ?
C13 C14 1.523(6) . ?
C14 C15 1.409(6) . ?
C15 C16 1.402(6) . ?
C16 C17 1.515(6) . ?
C18 C19 1.403(6) . ?
C18 C23 1.413(6) . ?
C19 C20 1.394(6) . ?
C19 C24 1.521(6) . ?
C20 C21 1.376(7) . ?
C21 C22 1.372(7) . ?
C22 C23 1.391(6) . ?
C23 C27 1.519(6) . ?
C24 C26 1.526(7) . ?
C24 C25 1.540(6) . ?
C27 C28 1.533(7) . ?
C27 C29 1.550(6) . ?
C30 C31 1.503(7) . ?
C33 C206 1.524(7) . ?
C34 C35 1.519(6) . ?
C36 C37 1.502(7) . ?
C38 C39 1.511(8) . ?
